data_7006288
loop_
_publ_author_name
'Beauchamp, Derek A.'
'Loeb, Stephen J.'

_publ_section_title
;
 Coordination polymers with 4,4'-bipyrimidine. Using a combination of
 endo- and exodentate donors to build a one-dimensional Ag(I) ladder
 and a heterometallic Co(II)Ag(I)2 network.
;
_journal_issue 42
_journal_name_full 'Dalton transactions (Cambridge, England : 2003)'
_journal_page_first 4760
_journal_page_last 4762
_journal_paper_doi 10.1039/b711960g
_journal_year 2007
_chemical_formula_sum 'C19 H12 Ag3 F9 N8 O9 S3'
_chemical_formula_weight 1087.16
_chemical_name_systematic
;
?
;
_space_group_IT_number 2
_symmetry_cell_setting triclinic
_symmetry_space_group_name_Hall '-P 1'
_symmetry_space_group_name_H-M 'P -1'
_atom_sites_solution_hydrogens geom
_atom_sites_solution_primary direct
_atom_sites_solution_secondary difmap
_audit_creation_method SHELXL-97
_cell_angle_alpha 84.012(2)
_cell_angle_beta 88.758(2)
_cell_angle_gamma 78.403(2)
_cell_formula_units_Z 1
_cell_length_a 7.8638(7)
_cell_length_b 9.6992(9)
_cell_length_c 11.2680(10)
_cell_measurement_temperature 566(2)
_cell_volume 837.30(13)
_computing_cell_refinement 'Bruker SAINT'
_computing_data_collection 'Bruker SMART'
_computing_data_reduction 'Bruker SHELXTL XPREP'
_computing_molecular_graphics 'Bruker SHELXTL XP'
_computing_publication_material 'Bruker SHELXTL XCIF'
_computing_structure_refinement 'SHELXL-97 (Sheldrick, 1997)'
_computing_structure_solution 'SHELXS-97 (Sheldrick, 1997)'
_diffrn_ambient_temperature 173(2)
_diffrn_measured_fraction_theta_full 0.993
_diffrn_measured_fraction_theta_max 0.993
_diffrn_measurement_device_type 'Bruker APEX CCD'
_diffrn_measurement_method 'hemisphere scans'
_diffrn_radiation_monochromator graphite
_diffrn_radiation_source 'fine-focus sealed tube'
_diffrn_radiation_type MoK\a
_diffrn_radiation_wavelength 0.71073
_diffrn_reflns_av_R_equivalents 0.0458
_diffrn_reflns_av_sigmaI/netI 0.0426
_diffrn_reflns_limit_h_max 9
_diffrn_reflns_limit_h_min -9
_diffrn_reflns_limit_k_max 11
_diffrn_reflns_limit_k_min -11
_diffrn_reflns_limit_l_max 13
_diffrn_reflns_limit_l_min -13
_diffrn_reflns_number 6692
_diffrn_reflns_theta_full 25.00
_diffrn_reflns_theta_max 25.00
_diffrn_reflns_theta_min 2.15
_diffrn_standards_decay_% 0
_diffrn_standards_number 100
_exptl_absorpt_coefficient_mu 2.032
_exptl_absorpt_correction_T_max 1.000000
_exptl_absorpt_correction_T_min 0.824971
_exptl_absorpt_correction_type empirical
_exptl_crystal_colour colourless
_exptl_crystal_density_diffrn 2.156
_exptl_crystal_density_method 'not measured'
_exptl_crystal_description block
_exptl_crystal_F_000 524
_exptl_crystal_size_max 0.34
_exptl_crystal_size_mid 0.22
_exptl_crystal_size_min 0.20
_refine_diff_density_max 2.043
_refine_diff_density_min -0.847
_refine_diff_density_rms 0.183
_refine_ls_extinction_method none
_refine_ls_goodness_of_fit_ref 0.999
_refine_ls_hydrogen_treatment constr
_refine_ls_matrix_type full
_refine_ls_number_parameters 268
_refine_ls_number_reflns 2934
_refine_ls_number_restraints 0
_refine_ls_restrained_S_all 0.999
_refine_ls_R_factor_all 0.0771
_refine_ls_R_factor_gt 0.0681
_refine_ls_shift/su_max 0.001
_refine_ls_shift/su_mean 0.000
_refine_ls_structure_factor_coef Fsqd
_refine_ls_weighting_details 'calc w=1/[\s^2^(Fo^2^)+(0.1241P)^2^+5.7035P] where P=(Fo^2^+2Fc^2^)/3'
_refine_ls_weighting_scheme calc
_refine_ls_wR_factor_gt 0.1950
_refine_ls_wR_factor_ref 0.2020
_reflns_number_gt 2451
_reflns_number_total 2934
_reflns_threshold_expression >2sigma(I)
_cod_data_source_file b711960g.txt
_cod_data_source_block '[Ag(4,4'-bipyrimidine)Ag][OTf]2'
_cod_original_sg_symbol_H-M P-1
_cod_database_code 7006288

loop_
_symmetry_equiv_pos_as_xyz
'x, y, z'
'-x, -y, -z'

loop_
_atom_site_label
_atom_site_type_symbol
_atom_site_fract_x
_atom_site_fract_y
_atom_site_fract_z
_atom_site_U_iso_or_equiv
_atom_site_adp_type
_atom_site_occupancy
_atom_site_symmetry_multiplicity
_atom_site_calc_flag
_atom_site_refinement_flags
_atom_site_disorder_assembly
_atom_site_disorder_group
Ag1 Ag 0.0000 0.0000 1.0000 0.0560(4) Uani 1 2 d S . .
Ag2 Ag 0.30802(10) 0.11942(10) 1.47488(5) 0.0587(3) Uani 1 1 d . . .
N1 N 0.2090(9) 0.0865(9) 0.8586(6) 0.0475(18) Uani 1 1 d . . .
N2 N 0.3106(9) 0.1452(8) 0.6656(6) 0.0410(16) Uani 1 1 d . . .
N3 N 0.2160(10) 0.0808(9) 1.1003(6) 0.0484(19) Uani 1 1 d . . .
N4 N 0.3287(9) 0.1285(8) 1.2807(6) 0.0411(16) Uani 1 1 d . . .
C1 C 0.2103(12) 0.0861(12) 0.7397(8) 0.051(2) Uani 1 1 d . . .
H1A H 0.1327 0.0396 0.7071 0.061 Uiso 1 1 calc R . .
C2 C 0.4216(14) 0.2140(11) 0.7115(8) 0.052(2) Uani 1 1 d . . .
H2A H 0.4956 0.2561 0.6608 0.063 Uiso 1 1 calc R . .
C3 C 0.4280(14) 0.2232(11) 0.8323(8) 0.052(2) Uani 1 1 d . . .
H3A H 0.5020 0.2738 0.8638 0.063 Uiso 1 1 calc R . .
C4 C 0.3190(9) 0.1537(8) 0.9060(6) 0.0321(16) Uani 1 1 d . . .
C5 C 0.3255(9) 0.1475(9) 1.0386(7) 0.0339(16) Uani 1 1 d . . .
C6 C 0.4459(12) 0.2044(11) 1.0955(7) 0.049(2) Uani 1 1 d . . .
H6A H 0.5268 0.2479 1.0529 0.059 Uiso 1 1 calc R . .
C7 C 0.4394(13) 0.1932(11) 1.2182(8) 0.050(2) Uani 1 1 d . . .
H7A H 0.5162 0.2329 1.2589 0.060 Uiso 1 1 calc R . .
C8 C 0.2242(12) 0.0753(12) 1.2171(7) 0.053(3) Uani 1 1 d . . .
H8A H 0.1468 0.0281 1.2598 0.064 Uiso 1 1 calc R . .
S1 S 0.1787(3) -0.2073(3) 1.5175(2) 0.0615(7) Uani 1 1 d . . .
O1 O 0.3342(10) -0.1660(10) 1.5413(8) 0.077(2) Uani 1 1 d . . .
O2 O 0.0326(15) -0.147(3) 1.5790(12) 0.195(9) Uani 1 1 d . . .
O3 O 0.1498(15) -0.2060(12) 1.3905(8) 0.093(3) Uani 1 1 d . . .
C9 C 0.219(6) -0.388(3) 1.5704(18) 0.188(16) Uani 1 1 d . . .
F1 F 0.287(3) -0.4216(16) 1.6703(13) 0.220(10) Uani 1 1 d . . .
F2 F 0.049(4) -0.412(3) 1.5749(19) 0.308(16) Uani 1 1 d . . .
F3 F 0.309(5) -0.4722(17) 1.4964(19) 0.297(18) Uani 1 1 d . . .
S2 S -0.1576(7) 0.3830(6) 0.9852(5) 0.0568(12) Uani 0.50 1 d P . .
O4 O -0.1974(14) 0.2603(13) 0.9583(12) 0.047(3) Uani 0.50 1 d P . .
O5 O 0.017(2) 0.3639(18) 1.0342(19) 0.085(5) Uani 0.50 1 d P . .
O6 O -0.289(2) 0.4768(19) 1.0364(15) 0.080(5) Uani 0.50 1 d P . .
C10 C -0.123(3) 0.461(2) 0.826(3) 0.069(7) Uani 0.50 1 d P . .
F4 F -0.269(3) 0.4890(18) 0.7751(14) 0.118(7) Uani 0.50 1 d P . .
F5 F -0.020(2) 0.3939(16) 0.7745(14) 0.089(5) Uani 0.50 1 d P . .
F6 F -0.090(2) 0.5884(16) 0.8330(18) 0.098(5) Uani 0.50 1 d P . .

loop_
_atom_site_aniso_label
_atom_site_aniso_U_11
_atom_site_aniso_U_22
_atom_site_aniso_U_33
_atom_site_aniso_U_23
_atom_site_aniso_U_13
_atom_site_aniso_U_12
Ag1 0.0456(6) 0.1011(9) 0.0343(5) -0.0088(5) 0.0014(4) -0.0448(6)
Ag2 0.0542(5) 0.1107(7) 0.0180(4) -0.0072(3) 0.0020(3) -0.0328(4)
N1 0.036(4) 0.090(6) 0.023(3) -0.007(3) 0.004(3) -0.029(4)
N2 0.032(3) 0.072(5) 0.021(3) -0.006(3) -0.002(3) -0.014(3)
N3 0.048(4) 0.082(5) 0.022(3) -0.002(3) -0.003(3) -0.030(4)
N4 0.032(3) 0.069(5) 0.026(3) -0.006(3) -0.001(3) -0.017(3)
C1 0.037(4) 0.096(7) 0.028(4) -0.007(4) 0.000(3) -0.031(5)
C2 0.070(6) 0.071(6) 0.025(4) -0.001(4) 0.013(4) -0.038(5)
C3 0.065(6) 0.070(6) 0.034(5) -0.010(4) 0.007(4) -0.040(5)
C4 0.026(4) 0.049(4) 0.022(4) -0.002(3) 0.003(3) -0.009(3)
C5 0.026(4) 0.046(4) 0.031(4) -0.004(3) -0.001(3) -0.010(3)
C6 0.045(5) 0.083(7) 0.027(4) -0.003(4) 0.002(4) -0.034(5)
C7 0.053(5) 0.083(7) 0.025(4) -0.004(4) -0.002(4) -0.036(5)
C8 0.054(5) 0.096(7) 0.022(4) 0.003(4) 0.006(4) -0.049(5)
S1 0.0429(13) 0.104(2) 0.0467(14) -0.0160(13) 0.0053(10) -0.0323(13)
O1 0.051(4) 0.108(6) 0.078(6) 0.002(5) -0.007(4) -0.035(4)
O2 0.070(7) 0.43(3) 0.095(9) -0.098(13) 0.024(6) -0.036(12)
O3 0.119(8) 0.125(8) 0.046(5) -0.015(5) -0.004(5) -0.046(6)
C9 0.38(5) 0.16(2) 0.068(11) 0.029(13) -0.047(19) -0.19(3)
F1 0.40(3) 0.169(12) 0.122(10) 0.071(9) -0.112(14) -0.153(15)
F2 0.43(3) 0.37(3) 0.22(2) 0.049(19) -0.01(2) -0.35(3)
F3 0.55(5) 0.106(10) 0.187(18) -0.013(11) -0.13(2) 0.055(17)
S2 0.050(3) 0.073(3) 0.050(3) -0.009(2) -0.003(2) -0.016(2)
O4 0.023(5) 0.061(7) 0.066(8) -0.017(6) 0.006(5) -0.023(5)
O5 0.070(11) 0.076(11) 0.111(15) -0.025(10) -0.032(10) -0.011(8)
O6 0.074(11) 0.090(12) 0.063(10) 0.005(8) 0.012(8) 0.007(9)
C10 0.048(12) 0.036(11) 0.12(2) 0.004(12) -0.020(13) 0.000(9)
F4 0.18(2) 0.096(11) 0.060(9) -0.015(8) -0.038(11) 0.012(12)
F5 0.121(13) 0.073(9) 0.072(9) -0.006(7) 0.043(9) -0.021(9)
F6 0.082(10) 0.069(9) 0.135(15) 0.008(9) 0.029(10) -0.005(7)

loop_
_atom_type_symbol
_atom_type_description
_atom_type_scat_dispersion_real
_atom_type_scat_dispersion_imag
_atom_type_scat_source
C C 0.0033 0.0016 'International Tables Vol C Tables 4.2.6.8 and 6.1.1.4'
H H 0.0000 0.0000 'International Tables Vol C Tables 4.2.6.8 and 6.1.1.4'
N N 0.0061 0.0033 'International Tables Vol C Tables 4.2.6.8 and 6.1.1.4'
O O 0.0106 0.0060 'International Tables Vol C Tables 4.2.6.8 and 6.1.1.4'
F F 0.0171 0.0103 'International Tables Vol C Tables 4.2.6.8 and 6.1.1.4'
S S 0.1246 0.1234 'International Tables Vol C Tables 4.2.6.8 and 6.1.1.4'
Ag Ag -0.8971 1.1015 'International Tables Vol C Tables 4.2.6.8 and 6.1.1.4'

loop_
_geom_angle_atom_site_label_1
_geom_angle_atom_site_label_2
_geom_angle_atom_site_label_3
_geom_angle
_geom_angle_site_symmetry_1
_geom_angle_site_symmetry_3
_geom_angle_publ_flag
N3 Ag1 N3 180.0(1) 2_557 . ?
N3 Ag1 N1 68.4(2) 2_557 2_557 ?
N3 Ag1 N1 111.6(2) . 2_557 ?
N3 Ag1 N1 111.6(2) 2_557 . ?
N3 Ag1 N1 68.4(2) . . ?
N1 Ag1 N1 180.0(2) 2_557 . ?
N4 Ag2 N2 169.2(3) . 1_556 ?
C4 N1 C1 117.5(7) . . ?
C4 N1 Ag1 115.3(5) . . ?
C1 N1 Ag1 126.8(6) . . ?
C1 N2 C2 117.6(7) . . ?
C1 N2 Ag2 120.5(6) . 1_554 ?
C2 N2 Ag2 121.8(5) . 1_554 ?
C8 N3 C5 116.7(7) . . ?
C8 N3 Ag1 123.1(6) . . ?
C5 N3 Ag1 119.9(5) . . ?
C8 N4 C7 115.1(7) . . ?
C8 N4 Ag2 121.6(5) . . ?
C7 N4 Ag2 123.2(6) . . ?
N2 C1 N1 125.8(8) . . ?
N2 C2 C3 121.2(8) . . ?
C2 C3 C4 117.5(8) . . ?
N1 C4 C3 120.3(7) . . ?
N1 C4 C5 117.8(7) . . ?
C3 C4 C5 121.9(7) . . ?
N3 C5 C6 121.1(7) . . ?
N3 C5 C4 117.4(7) . . ?
C6 C5 C4 121.5(7) . . ?
C7 C6 C5 116.5(8) . . ?
N4 C7 C6 122.8(8) . . ?
N3 C8 N4 127.7(8) . . ?
O2 S1 O1 116.9(8) . . ?
O2 S1 O3 113.6(7) . . ?
O1 S1 O3 112.3(6) . . ?
O2 S1 C9 105.0(17) . . ?
O1 S1 C9 103.3(12) . . ?
O3 S1 C9 103.9(8) . . ?
F1 C9 F3 108(4) . . ?
F1 C9 F2 109(2) . . ?
F3 C9 F2 108(2) . . ?
F1 C9 S1 116.8(16) . . ?
F3 C9 S1 114.3(17) . . ?
F2 C9 S1 100(3) . . ?
O4 S2 O6 116.6(10) . . ?
O4 S2 O5 112.9(9) . . ?
O6 S2 O5 117.3(12) . . ?
O4 S2 C10 97.7(10) . . ?
O6 S2 C10 107.8(10) . . ?
O5 S2 C10 100.9(11) . . ?
S2 O5 F6 131.0(14) . 2_567 ?
F5 C10 F4 113(3) . . ?
F5 C10 F6 112(2) . . ?
F4 C10 F6 102.6(18) . . ?
F5 C10 S2 114.5(16) . . ?
F4 C10 S2 106.8(19) . . ?
F6 C10 S2 107(2) . . ?
C10 F6 O5 121.7(18) . 2_567 ?

loop_
_geom_bond_atom_site_label_1
_geom_bond_atom_site_label_2
_geom_bond_distance
_geom_bond_site_symmetry_2
_geom_bond_publ_flag
Ag1 N3 2.362(7) 2_557 ?
Ag1 N3 2.362(7) . ?
Ag1 N1 2.471(7) 2_557 ?
Ag1 N1 2.471(7) . ?
Ag2 N4 2.185(7) . ?
Ag2 N2 2.190(6) 1_556 ?
N1 C4 1.333(10) . ?
N1 C1 1.340(11) . ?
N2 C1 1.304(11) . ?
N2 C2 1.342(12) . ?
N2 Ag2 2.190(6) 1_554 ?
N3 C8 1.314(11) . ?
N3 C5 1.321(11) . ?
N4 C8 1.315(11) . ?
N4 C7 1.323(11) . ?
C2 C3 1.375(13) . ?
C3 C4 1.401(12) . ?
C4 C5 1.491(11) . ?
C5 C6 1.386(11) . ?
C6 C7 1.376(12) . ?
S1 O2 1.386(12) . ?
S1 O1 1.400(8) . ?
S1 O3 1.452(9) . ?
S1 C9 1.76(3) . ?
C9 F1 1.24(2) . ?
C9 F3 1.32(4) . ?
C9 F2 1.40(4) . ?
S2 O4 1.355(13) . ?
S2 O6 1.389(17) . ?
S2 O5 1.463(17) . ?
S2 C10 1.91(3) . ?
O5 F6 1.75(3) 2_567 ?
C10 F5 1.12(3) . ?
C10 F4 1.26(3) . ?
C10 F6 1.32(3) . ?
F6 O5 1.75(3) 2_567 ?
